data_7160832
loop_
_publ_author_name
'Sahoo, Raj Kamal'
'Ghosh, Sourav'
'Nur, Asadujjaman'
'Mandal, Kush'
'Rana, Gopal'
'Jana, Umasish'

_publ_section_title
;
 Access to functionalized
 benzo[<i>b</i>]fluorene/benzo[<i>a</i>]anthracene derivatives through
 TfOH-promoted tandem isomerization/cyclodehydration.
;
_journal_issue 45
_journal_name_full 'Organic &amp; biomolecular chemistry'
_journal_page_first 10345
_journal_page_last 10356
_journal_paper_doi 10.1039/d5ob01225b
_journal_volume 23
_journal_year 2025
_chemical_formula_moiety 'C27 H20 O4'
_chemical_formula_sum 'C27 H20 O4'
_chemical_formula_weight 408.43
_space_group_crystal_system monoclinic
_space_group_IT_number 14
_space_group_name_Hall '-P 2ybc'
_space_group_name_H-M_alt 'P 1 21/c 1'
_atom_sites_solution_hydrogens geom
_atom_sites_solution_primary dual
_audit_creation_date 2024-08-23
_audit_creation_method
;
Olex2 1.3
(compiled 2020.11.12 svn.r5f609507 for OlexSys, GUI svn.r6408)
;
_audit_update_record
;
2025-01-29 deposited with the CCDC.	2025-10-20 downloaded from the CCDC.
;
_cell_angle_alpha 90
_cell_angle_beta 110.349(2)
_cell_angle_gamma 90
_cell_formula_units_Z 4
_cell_length_a 8.3527(6)
_cell_length_b 25.4679(17)
_cell_length_c 10.5950(7)
_cell_measurement_reflns_used 9183
_cell_measurement_temperature 273.15
_cell_measurement_theta_max 26.78
_cell_measurement_theta_min 2.60
_cell_volume 2113.2(3)
_computing_cell_refinement 'SAINT V8.38A (Bruker, 2018)'
_computing_data_reduction 'SAINT V8.38A (Bruker, 2018)'
_computing_molecular_graphics 'Olex2 1.3 (Dolomanov et al., 2009)'
_computing_publication_material 'Olex2 1.3 (Dolomanov et al., 2009)'
_computing_structure_refinement 'XL  (Sheldrick, 2008)'
_computing_structure_solution 'SHELXT 2014/5 (Sheldrick, 2014)'
_diffrn_ambient_temperature 273.15
_diffrn_measured_fraction_theta_full 0.994
_diffrn_measured_fraction_theta_max 0.993
_diffrn_measurement_device_type 'Bruker APEX-II CCD'
_diffrn_measurement_method '\f and \w scans'
_diffrn_radiation_type MoK\a
_diffrn_radiation_wavelength 0.71073
_diffrn_reflns_av_R_equivalents 0.0495
_diffrn_reflns_av_unetI/netI 0.0173
_diffrn_reflns_Laue_measured_fraction_full 0.994
_diffrn_reflns_Laue_measured_fraction_max 0.993
_diffrn_reflns_limit_h_max 10
_diffrn_reflns_limit_h_min -10
_diffrn_reflns_limit_k_max 32
_diffrn_reflns_limit_k_min -32
_diffrn_reflns_limit_l_max 13
_diffrn_reflns_limit_l_min -13
_diffrn_reflns_number 71316
_diffrn_reflns_point_group_measured_fraction_full 0.994
_diffrn_reflns_point_group_measured_fraction_max 0.993
_diffrn_reflns_theta_full 25.242
_diffrn_reflns_theta_max 26.830
_diffrn_reflns_theta_min 2.600
_diffrn_source_current 1.0
_diffrn_source_power 0.05
_diffrn_source_voltage 50.0
_diffrn_standards_number 0
_exptl_absorpt_coefficient_mu 0.086
_exptl_absorpt_correction_T_max 0.7454
_exptl_absorpt_correction_T_min 0.7050
_exptl_absorpt_correction_type none
_exptl_absorpt_process_details
;
SADABS-2016/2 (Bruker,2016/2) was used for absorption correction.
wR2(int) was 0.1400 before and 0.0644 after correction.
The Ratio of minimum to maximum transmission is 0.9458.
The \l/2 correction factor is Not present.
;
_exptl_crystal_colour 'clear light colourless'
_exptl_crystal_colour_lustre clear
_exptl_crystal_colour_modifier light
_exptl_crystal_colour_primary colourless
_exptl_crystal_density_diffrn 1.284
_exptl_crystal_description plate
_exptl_crystal_F_000 856
_exptl_crystal_size_max 0.1
_exptl_crystal_size_mid 0.1
_exptl_crystal_size_min 0.1
_refine_diff_density_max 0.185
_refine_diff_density_min -0.152
_refine_diff_density_rms 0.032
_refine_ls_extinction_method none
_refine_ls_goodness_of_fit_ref 1.112
_refine_ls_hydrogen_treatment constr
_refine_ls_matrix_type full
_refine_ls_number_parameters 282
_refine_ls_number_reflns 4495
_refine_ls_number_restraints 0
_refine_ls_restrained_S_all 1.112
_refine_ls_R_factor_all 0.0654
_refine_ls_R_factor_gt 0.0573
_refine_ls_shift/su_max 0.022
_refine_ls_shift/su_mean 0.002
_refine_ls_structure_factor_coef Fsqd
_refine_ls_weighting_details 'w=1/[\s^2^(Fo^2^)+(0.0501P)^2^+0.8414P] where P=(Fo^2^+2Fc^2^)/3'
_refine_ls_weighting_scheme calc
_refine_ls_wR_factor_gt 0.1366
_refine_ls_wR_factor_ref 0.1417
_reflns_Friedel_coverage 0.000
_reflns_number_gt 3907
_reflns_number_total 4495
_reflns_threshold_expression 'I > 2\s(I)'
_cod_data_source_file d5ob01225b2.cif
_cod_data_source_block raj
_cod_depositor_comments 'Adding full bibliography for 7160832.cif.'
_cod_database_code 7160832
_shelx_shelxl_version_number 2016/6
_shelx_space_group_comment
;
The symmetry employed for this shelxl refinement is uniquely defined
by the following loop, which should always be used as a source of
symmetry information in preference to the above space-group names.
They are only intended as comments.
;
_shelx_estimated_absorpt_t_max 0.991
_shelx_estimated_absorpt_t_min 0.991
_olex2_refinement_description
;
1. Fixed Uiso
 At 1.2 times of:
  All C(H) groups
 At 1.5 times of:
  All C(H,H,H) groups
2.a Aromatic/amide H refined with riding coordinates:
 C6(H6), C11(H11), C12(H12), C14(H14), C15(H15), C16(H16), C17(H17), C18(H18),
 C19(H19), C1A(H1A), C1B(H1B), C1C(H1C), C1D(H1D), C1F(H1F)
2.b Idealised Me refined as rotating group:
 C1E(H1EA,H1EB,H1EC), C1G(H1GA,H1GB,H1GC)
;
_olex2_submission_original_sample_id UJ(O)_RKS_30
_olex2_submission_special_instructions 'No special instructions were received'

loop_
_space_group_symop_operation_xyz
'x, y, z'
'-x, y+1/2, -z+1/2'
'-x, -y, -z'
'x, -y-1/2, z-1/2'

loop_
_atom_site_label
_atom_site_type_symbol
_atom_site_fract_x
_atom_site_fract_y
_atom_site_fract_z
_atom_site_U_iso_or_equiv
_atom_site_adp_type
_atom_site_occupancy
_atom_site_site_symmetry_order
_atom_site_calc_flag
_atom_site_refinement_flags_posn
_atom_site_refinement_flags_adp
_atom_site_refinement_flags_occupancy
_atom_site_disorder_assembly
_atom_site_disorder_group
O5 O 0.2030(2) 0.70676(6) 0.40211(14) 0.0654(4) Uani 1 1 d . . . . .
O1 O 0.54480(19) 0.56518(6) 0.39292(16) 0.0699(4) Uani 1 1 d . . . . .
O2 O 0.3410(2) 0.68418(7) 0.26464(16) 0.0842(6) Uani 1 1 d . . . . .
O3 O 0.2664(2) 0.57157(8) 0.29026(18) 0.0913(6) Uani 1 1 d . . . . .
C20 C 0.4354(2) 0.61602(6) 0.81729(17) 0.0425(4) Uani 1 1 d . . . . .
C1 C 0.5847(2) 0.65462(6) 0.54133(16) 0.0423(4) Uani 1 1 d . . . . .
C2 C 0.6165(2) 0.65163(6) 0.67980(16) 0.0406(4) Uani 1 1 d . . . . .
C3 C 0.4655(2) 0.62863(6) 0.70105(16) 0.0395(4) Uani 1 1 d . . . . .
C4 C 0.2755(2) 0.59259(7) 0.80659(19) 0.0464(4) Uani 1 1 d . . . . .
C5 C 0.1527(2) 0.58168(7) 0.6782(2) 0.0506(4) Uani 1 1 d . . . . .
C6 C 0.7743(2) 0.66857(7) 0.76932(18) 0.0489(4) Uani 1 1 d . . . . .
H6 H 0.797427 0.667191 0.861695 0.059 Uiso 1 1 calc R U . . .
C7 C 0.3395(2) 0.61835(6) 0.57282(16) 0.0426(4) Uani 1 1 d . . . . .
C8 C 0.4055(2) 0.63444(7) 0.46143(16) 0.0436(4) Uani 1 1 d . . . . .
C9 C 0.5673(2) 0.62573(7) 0.95258(17) 0.0471(4) Uani 1 1 d . . . . .
C10 C 0.3012(2) 0.67937(7) 0.37408(17) 0.0488(4) Uani 1 1 d . . . . .
C11 C 0.1883(2) 0.59546(7) 0.56054(19) 0.0501(4) Uani 1 1 d . . . . .
H11 H 0.108337 0.588812 0.475724 0.060 Uiso 1 1 calc R U . . .
C12 C 0.7059(2) 0.67367(8) 0.49239(19) 0.0529(4) Uani 1 1 d . . . . .
H12 H 0.682830 0.675726 0.400107 0.064 Uiso 1 1 calc R U . . .
C13 C 0.3963(2) 0.58710(7) 0.37045(18) 0.0500(4) Uani 1 1 d . . . . .
C14 C 0.8627(3) 0.68976(8) 0.5822(2) 0.0585(5) Uani 1 1 d . . . . .
H14 H 0.946210 0.702211 0.550365 0.070 Uiso 1 1 calc R U . . .
C15 C 0.8948(3) 0.68728(8) 0.7196(2) 0.0585(5) Uani 1 1 d . . . . .
H15 H 0.999869 0.698480 0.779203 0.070 Uiso 1 1 calc R U . . .
C16 C 0.2353(3) 0.57964(8) 0.9228(2) 0.0606(5) Uani 1 1 d . . . . .
H16 H 0.313091 0.587312 1.007791 0.073 Uiso 1 1 calc R U . . .
C17 C -0.0021(3) 0.55672(9) 0.6700(3) 0.0682(6) Uani 1 1 d . . . . .
H17 H -0.082530 0.548747 0.586236 0.082 Uiso 1 1 calc R U . . .
C18 C 0.6840(3) 0.58694(10) 1.0159(2) 0.0663(6) Uani 1 1 d . . . . .
H18 H 0.676141 0.554019 0.976222 0.080 Uiso 1 1 calc R U . . .
C19 C 0.5798(3) 0.67380(9) 1.0145(2) 0.0658(6) Uani 1 1 d . . . . .
H19 H 0.502201 0.700235 0.973928 0.079 Uiso 1 1 calc R U . . .
C1A C 0.0847(3) 0.55621(10) 0.9112(3) 0.0753(7) Uani 1 1 d . . . . .
H1A H 0.060485 0.548055 0.988224 0.090 Uiso 1 1 calc R U . . .
C1B C 0.7079(4) 0.68298(12) 1.1373(2) 0.0862(9) Uani 1 1 d . . . . .
H1B H 0.714770 0.715476 1.178937 0.103 Uiso 1 1 calc R U . . .
C1C C -0.0340(3) 0.54427(10) 0.7847(3) 0.0794(7) Uani 1 1 d . . . . .
H1C H -0.135782 0.527702 0.778298 0.095 Uiso 1 1 calc R U . . .
C1D C 0.8234(3) 0.64504(16) 1.1974(2) 0.0916(9) Uani 1 1 d . . . . .
H1D H 0.910104 0.651755 1.278985 0.110 Uiso 1 1 calc R U . . .
C1E C 0.5464(4) 0.51923(11) 0.3110(3) 0.0971(9) Uani 1 1 d . . . . .
H1EA H 0.491189 0.527663 0.217559 0.146 Uiso 1 1 calc R U . . .
H1EB H 0.486755 0.490872 0.334923 0.146 Uiso 1 1 calc R U . . .
H1EC H 0.662282 0.508927 0.326684 0.146 Uiso 1 1 calc R U . . .
C1F C 0.8118(3) 0.59684(14) 1.1376(2) 0.0898(9) Uani 1 1 d . . . . .
H1F H 0.890208 0.570700 1.178983 0.108 Uiso 1 1 calc R U . . .
C1G C 0.2543(4) 0.72536(14) 0.1706(3) 0.1083(11) Uani 1 1 d . . . . .
H1GA H 0.301804 0.727639 0.100324 0.162 Uiso 1 1 calc R U . . .
H1GB H 0.269052 0.758311 0.217325 0.162 Uiso 1 1 calc R U . . .
H1GC H 0.134760 0.717325 0.132204 0.162 Uiso 1 1 calc R U . . .

loop_
_atom_site_aniso_label
_atom_site_aniso_U_11
_atom_site_aniso_U_22
_atom_site_aniso_U_33
_atom_site_aniso_U_23
_atom_site_aniso_U_13
_atom_site_aniso_U_12
O5 0.0757(9) 0.0595(8) 0.0605(8) 0.0040(7) 0.0229(7) 0.0254(7)
O1 0.0621(9) 0.0541(8) 0.0820(10) -0.0192(7) 0.0105(7) 0.0135(7)
O2 0.0959(12) 0.1042(13) 0.0617(9) 0.0395(9) 0.0391(9) 0.0521(10)
O3 0.0673(10) 0.0988(13) 0.0854(12) -0.0427(10) -0.0017(9) 0.0048(9)
C20 0.0447(9) 0.0379(8) 0.0442(9) 0.0022(7) 0.0146(7) 0.0020(7)
C1 0.0440(9) 0.0389(8) 0.0411(8) -0.0014(7) 0.0113(7) 0.0033(7)
C2 0.0414(8) 0.0375(8) 0.0410(8) 0.0010(6) 0.0121(7) 0.0015(6)
C3 0.0382(8) 0.0352(8) 0.0416(8) -0.0005(6) 0.0097(7) 0.0018(6)
C4 0.0456(9) 0.0386(9) 0.0561(10) 0.0054(7) 0.0192(8) 0.0038(7)
C5 0.0420(9) 0.0433(9) 0.0659(12) 0.0036(8) 0.0178(8) 0.0009(7)
C6 0.0465(9) 0.0517(10) 0.0440(9) -0.0013(8) 0.0101(8) -0.0064(8)
C7 0.0421(9) 0.0400(8) 0.0426(9) 0.0018(7) 0.0106(7) 0.0044(7)
C8 0.0438(9) 0.0450(9) 0.0382(8) 0.0007(7) 0.0096(7) 0.0043(7)
C9 0.0489(9) 0.0539(10) 0.0405(9) 0.0023(7) 0.0181(7) -0.0045(8)
C10 0.0499(10) 0.0508(10) 0.0403(9) 0.0018(7) 0.0088(8) 0.0056(8)
C11 0.0399(9) 0.0503(10) 0.0514(10) -0.0011(8) 0.0048(8) 0.0001(7)
C12 0.0589(11) 0.0553(11) 0.0484(10) 0.0012(8) 0.0235(9) -0.0018(9)
C13 0.0533(10) 0.0499(10) 0.0404(9) -0.0011(7) 0.0082(8) 0.0042(8)
C14 0.0558(11) 0.0591(12) 0.0670(12) -0.0016(9) 0.0292(10) -0.0094(9)
C15 0.0467(10) 0.0618(12) 0.0634(12) -0.0034(9) 0.0146(9) -0.0120(9)
C16 0.0628(12) 0.0579(12) 0.0675(12) 0.0133(10) 0.0305(10) 0.0010(9)
C17 0.0491(11) 0.0619(13) 0.0902(16) 0.0003(11) 0.0199(11) -0.0094(9)
C18 0.0635(12) 0.0761(14) 0.0523(11) 0.0011(10) 0.0113(10) 0.0149(11)
C19 0.0939(16) 0.0552(12) 0.0492(11) -0.0023(9) 0.0259(11) -0.0072(11)
C1A 0.0740(15) 0.0716(15) 0.0945(18) 0.0179(13) 0.0474(14) -0.0057(12)
C1B 0.122(2) 0.0877(18) 0.0540(13) -0.0223(13) 0.0366(15) -0.0431(17)
C1C 0.0647(14) 0.0692(15) 0.117(2) 0.0099(14) 0.0474(15) -0.0137(11)
C1D 0.0665(15) 0.154(3) 0.0473(13) -0.0122(16) 0.0112(11) -0.0265(17)
C1E 0.102(2) 0.0648(15) 0.115(2) -0.0322(15) 0.0259(17) 0.0210(14)
C1F 0.0628(14) 0.142(3) 0.0552(13) 0.0060(15) 0.0085(11) 0.0245(16)
C1G 0.129(3) 0.125(3) 0.0774(17) 0.0596(17) 0.0439(17) 0.063(2)

loop_
_atom_type_symbol
_atom_type_description
_atom_type_scat_dispersion_real
_atom_type_scat_dispersion_imag
_atom_type_scat_source
C C 0.0033 0.0016 'International Tables Vol C Tables 4.2.6.8 and 6.1.1.4'
H H 0.0000 0.0000 'International Tables Vol C Tables 4.2.6.8 and 6.1.1.4'
O O 0.0106 0.0060 'International Tables Vol C Tables 4.2.6.8 and 6.1.1.4'

loop_
_geom_angle_atom_site_label_1
_geom_angle_atom_site_label_2
_geom_angle_atom_site_label_3
_geom_angle
_geom_angle_site_symmetry_1
_geom_angle_site_symmetry_3
_geom_angle_publ_flag
C13 O1 C1E 116.06(18) . . ?
C10 O2 C1G 116.86(18) . . ?
C3 C20 C4 118.81(15) . . ?
C3 C20 C9 121.08(15) . . ?
C4 C20 C9 120.10(15) . . ?
C2 C1 C8 110.72(14) . . ?
C12 C1 C2 121.23(16) . . ?
C12 C1 C8 128.05(16) . . ?
C1 C2 C3 108.73(14) . . ?
C6 C2 C1 118.99(16) . . ?
C6 C2 C3 132.27(15) . . ?
C20 C3 C2 131.28(15) . . ?
C20 C3 C7 120.37(15) . . ?
C7 C3 C2 108.34(14) . . ?
C5 C4 C20 120.12(16) . . ?
C5 C4 C16 118.35(17) . . ?
C16 C4 C20 121.53(17) . . ?
C4 C5 C11 119.38(16) . . ?
C17 C5 C4 119.19(19) . . ?
C17 C5 C11 121.42(19) . . ?
C2 C6 H6 120.3 . . ?
C15 C6 C2 119.40(17) . . ?
C15 C6 H6 120.3 . . ?
C3 C7 C8 110.07(14) . . ?
C11 C7 C3 121.72(16) . . ?
C11 C7 C8 128.16(16) . . ?
C1 C8 C10 108.88(14) . . ?
C7 C8 C1 102.12(13) . . ?
C7 C8 C10 112.62(14) . . ?
C7 C8 C13 108.92(15) . . ?
C13 C8 C1 116.03(14) . . ?
C13 C8 C10 108.29(14) . . ?
C18 C9 C20 120.41(17) . . ?
C19 C9 C20 120.92(17) . . ?
C19 C9 C18 118.63(19) . . ?
O5 C10 O2 124.84(17) . . ?
O5 C10 C8 125.55(17) . . ?
O2 C10 C8 109.58(15) . . ?
C5 C11 H11 120.2 . . ?
C7 C11 C5 119.58(16) . . ?
C7 C11 H11 120.2 . . ?
C1 C12 H12 120.4 . . ?
C1 C12 C14 119.25(18) . . ?
C14 C12 H12 120.4 . . ?
O1 C13 C8 112.73(15) . . ?
O3 C13 O1 124.17(18) . . ?
O3 C13 C8 123.08(18) . . ?
C12 C14 H14 120.0 . . ?
C12 C14 C15 119.91(18) . . ?
C15 C14 H14 120.0 . . ?
C6 C15 C14 121.21(18) . . ?
C6 C15 H15 119.4 . . ?
C14 C15 H15 119.4 . . ?
C4 C16 H16 119.6 . . ?
C1A C16 C4 120.9(2) . . ?
C1A C16 H16 119.6 . . ?
C5 C17 H17 119.8 . . ?
C1C C17 C5 120.3(2) . . ?
C1C C17 H17 119.8 . . ?
C9 C18 H18 119.8 . . ?
C1F C18 C9 120.4(2) . . ?
C1F C18 H18 119.8 . . ?
C9 C19 H19 119.9 . . ?
C9 C19 C1B 120.2(2) . . ?
C1B C19 H19 119.9 . . ?
C16 C1A H1A 119.7 . . ?
C16 C1A C1C 120.6(2) . . ?
C1C C1A H1A 119.7 . . ?
C19 C1B H1B 119.6 . . ?
C1D C1B C19 120.7(2) . . ?
C1D C1B H1B 119.6 . . ?
C17 C1C C1A 120.6(2) . . ?
C17 C1C H1C 119.7 . . ?
C1A C1C H1C 119.7 . . ?
C1B C1D H1D 120.1 . . ?
C1B C1D C1F 119.8(2) . . ?
C1F C1D H1D 120.1 . . ?
O1 C1E H1EA 109.5 . . ?
O1 C1E H1EB 109.5 . . ?
O1 C1E H1EC 109.5 . . ?
H1EA C1E H1EB 109.5 . . ?
H1EA C1E H1EC 109.5 . . ?
H1EB C1E H1EC 109.5 . . ?
C18 C1F H1F 119.9 . . ?
C1D C1F C18 120.2(3) . . ?
C1D C1F H1F 119.9 . . ?
O2 C1G H1GA 109.5 . . ?
O2 C1G H1GB 109.5 . . ?
O2 C1G H1GC 109.5 . . ?
H1GA C1G H1GB 109.5 . . ?
H1GA C1G H1GC 109.5 . . ?
H1GB C1G H1GC 109.5 . . ?

loop_
_geom_bond_atom_site_label_1
_geom_bond_atom_site_label_2
_geom_bond_distance
_geom_bond_site_symmetry_2
_geom_bond_publ_flag
O5 C10 1.190(2) . ?
O1 C13 1.304(2) . ?
O1 C1E 1.460(3) . ?
O2 C10 1.318(2) . ?
O2 C1G 1.454(3) . ?
O3 C13 1.189(2) . ?
C20 C3 1.378(2) . ?
C20 C4 1.431(2) . ?
C20 C9 1.494(2) . ?
C1 C2 1.399(2) . ?
C1 C8 1.530(2) . ?
C1 C12 1.376(3) . ?
C2 C3 1.476(2) . ?
C2 C6 1.398(2) . ?
C3 C7 1.424(2) . ?
C4 C5 1.417(3) . ?
C4 C16 1.423(3) . ?
C5 C11 1.423(3) . ?
C5 C17 1.416(3) . ?
C6 H6 0.9300 . ?
C6 C15 1.373(3) . ?
C7 C8 1.522(2) . ?
C7 C11 1.356(2) . ?
C8 C10 1.538(2) . ?
C8 C13 1.529(2) . ?
C9 C18 1.386(3) . ?
C9 C19 1.376(3) . ?
C11 H11 0.9300 . ?
C12 H12 0.9300 . ?
C12 C14 1.386(3) . ?
C14 H14 0.9300 . ?
C14 C15 1.387(3) . ?
C15 H15 0.9300 . ?
C16 H16 0.9300 . ?
C16 C1A 1.359(3) . ?
C17 H17 0.9300 . ?
C17 C1C 1.369(3) . ?
C18 H18 0.9300 . ?
C18 C1F 1.381(3) . ?
C19 H19 0.9300 . ?
C19 C1B 1.387(3) . ?
C1A H1A 0.9300 . ?
C1A C1C 1.395(4) . ?
C1B H1B 0.9300 . ?
C1B C1D 1.357(4) . ?
C1C H1C 0.9300 . ?
C1D H1D 0.9300 . ?
C1D C1F 1.370(5) . ?
C1E H1EA 0.9600 . ?
C1E H1EB 0.9600 . ?
C1E H1EC 0.9600 . ?
C1F H1F 0.9300 . ?
C1G H1GA 0.9600 . ?
C1G H1GB 0.9600 . ?
C1G H1GC 0.9600 . ?

loop_
_geom_torsion_atom_site_label_1
_geom_torsion_atom_site_label_2
_geom_torsion_atom_site_label_3
_geom_torsion_atom_site_label_4
_geom_torsion
_geom_torsion_site_symmetry_1
_geom_torsion_site_symmetry_2
_geom_torsion_site_symmetry_3
_geom_torsion_site_symmetry_4
_geom_torsion_publ_flag
C20 C3 C7 C8 -178.48(15) . . . . ?
C20 C3 C7 C11 -0.9(3) . . . . ?
C20 C4 C5 C11 -1.6(3) . . . . ?
C20 C4 C5 C17 177.69(17) . . . . ?
C20 C4 C16 C1A -178.33(19) . . . . ?
C20 C9 C18 C1F 176.4(2) . . . . ?
C20 C9 C19 C1B -177.0(2) . . . . ?
C1 C2 C3 C20 177.56(17) . . . . ?
C1 C2 C3 C7 -0.92(18) . . . . ?
C1 C2 C6 C15 -0.6(3) . . . . ?
C1 C8 C10 O5 -97.7(2) . . . . ?
C1 C8 C10 O2 80.29(19) . . . . ?
C1 C8 C13 O1 11.5(2) . . . . ?
C1 C8 C13 O3 -170.1(2) . . . . ?
C1 C12 C14 C15 -1.0(3) . . . . ?
C2 C1 C8 C7 -1.10(17) . . . . ?
C2 C1 C8 C10 118.19(16) . . . . ?
C2 C1 C8 C13 -119.39(16) . . . . ?
C2 C1 C12 C14 0.5(3) . . . . ?
C2 C3 C7 C8 0.20(18) . . . . ?
C2 C3 C7 C11 177.80(16) . . . . ?
C2 C6 C15 C14 0.1(3) . . . . ?
C3 C20 C4 C5 1.4(2) . . . . ?
C3 C20 C4 C16 -178.71(17) . . . . ?
C3 C20 C9 C18 -91.7(2) . . . . ?
C3 C20 C9 C19 85.8(2) . . . . ?
C3 C2 C6 C15 178.05(18) . . . . ?
C3 C7 C8 C1 0.51(17) . . . . ?
C3 C7 C8 C10 -116.11(16) . . . . ?
C3 C7 C8 C13 123.75(15) . . . . ?
C3 C7 C11 C5 0.6(3) . . . . ?
C4 C20 C3 C2 -178.47(16) . . . . ?
C4 C20 C3 C7 -0.1(2) . . . . ?
C4 C20 C9 C18 87.5(2) . . . . ?
C4 C20 C9 C19 -95.1(2) . . . . ?
C4 C5 C11 C7 0.6(3) . . . . ?
C4 C5 C17 C1C 1.3(3) . . . . ?
C4 C16 C1A C1C 0.1(4) . . . . ?
C5 C4 C16 C1A 1.6(3) . . . . ?
C5 C17 C1C C1A 0.4(4) . . . . ?
C6 C2 C3 C20 -1.2(3) . . . . ?
C6 C2 C3 C7 -179.64(18) . . . . ?
C7 C8 C10 O5 14.8(3) . . . . ?
C7 C8 C10 O2 -167.20(16) . . . . ?
C7 C8 C13 O1 -102.97(18) . . . . ?
C7 C8 C13 O3 75.4(2) . . . . ?
C8 C1 C2 C3 1.28(18) . . . . ?
C8 C1 C2 C6 -179.80(15) . . . . ?
C8 C1 C12 C14 -179.42(17) . . . . ?
C8 C7 C11 C5 177.76(16) . . . . ?
C9 C20 C3 C2 0.7(3) . . . . ?
C9 C20 C3 C7 179.01(15) . . . . ?
C9 C20 C4 C5 -177.79(16) . . . . ?
C9 C20 C4 C16 2.1(3) . . . . ?
C9 C18 C1F C1D 0.6(4) . . . . ?
C9 C19 C1B C1D 0.7(4) . . . . ?
C10 C8 C13 O1 134.25(17) . . . . ?
C10 C8 C13 O3 -47.3(3) . . . . ?
C11 C5 C17 C1C -179.4(2) . . . . ?
C11 C7 C8 C1 -176.89(17) . . . . ?
C11 C7 C8 C10 66.5(2) . . . . ?
C11 C7 C8 C13 -53.6(2) . . . . ?
C12 C1 C2 C3 -178.68(16) . . . . ?
C12 C1 C2 C6 0.2(3) . . . . ?
C12 C1 C8 C7 178.86(17) . . . . ?
C12 C1 C8 C10 -61.9(2) . . . . ?
C12 C1 C8 C13 60.6(2) . . . . ?
C12 C14 C15 C6 0.7(3) . . . . ?
C13 C8 C10 O5 135.3(2) . . . . ?
C13 C8 C10 O2 -46.7(2) . . . . ?
C16 C4 C5 C11 178.46(17) . . . . ?
C16 C4 C5 C17 -2.2(3) . . . . ?
C16 C1A C1C C17 -1.1(4) . . . . ?
C17 C5 C11 C7 -178.68(18) . . . . ?
C18 C9 C19 C1B 0.5(3) . . . . ?
C19 C9 C18 C1F -1.1(3) . . . . ?
C19 C1B C1D C1F -1.2(4) . . . . ?
C1B C1D C1F C18 0.5(4) . . . . ?
C1E O1 C13 O3 0.9(3) . . . . ?
C1E O1 C13 C8 179.3(2) . . . . ?
C1G O2 C10 O5 -1.6(4) . . . . ?
C1G O2 C10 C8 -179.6(2) . . . . ?
